data_7036096
loop_
_publ_author_name
'Goodwin, Conrad A. P.'
'Smith, Alex'
'Ortu, Fabrizio'
'Vitorica-Yrezabal, I\~nigo J'
'Mills, David P.'

_publ_section_title
;
 Salt metathesis versus protonolysis routes for the synthesis of
 silylamide Hauser base (R2NMgX; X = halogen) and amido-Grignard (R2NMgR)
 complexes.
;
_journal_issue 14
_journal_name_full 'Dalton transactions (Cambridge, England : 2003)'
_journal_page_first 6004
_journal_page_last 6014
_journal_paper_doi 10.1039/c5dt02535d
_journal_volume 45
_journal_year 2016
_chemical_formula_moiety 'C17 H43 Mg N O2 Si2'
_chemical_formula_sum 'C17 H43 Mg N O2 Si2'
_chemical_formula_weight 374.01
_space_group_crystal_system triclinic
_space_group_IT_number 2
_space_group_name_Hall '-P 1'
_space_group_name_H-M_alt 'P -1'
_symmetry_space_group_name_Hall '-P 1'
_symmetry_space_group_name_H-M 'P -1'
_atom_sites_solution_hydrogens geom
_audit_creation_date 2015-03-07
_audit_creation_method
;
Olex2 1.2
(compiled 2015.01.26 svn.r3150 for OlexSys, GUI svn.r4998)
;
_audit_update_record
;
2015-08-03 deposited with the CCDC.
2015-08-05 downloaded from the CCDC.
;
_cell_angle_alpha 87.573(4)
_cell_angle_beta 79.144(5)
_cell_angle_gamma 70.342(4)
_cell_formula_units_Z 2
_cell_length_a 7.7728(4)
_cell_length_b 9.8848(4)
_cell_length_c 16.9636(10)
_cell_measurement_reflns_used 3964
_cell_measurement_temperature 150.02(13)
_cell_measurement_theta_max 28.2100
_cell_measurement_theta_min 4.1070
_cell_volume 1205.12(11)
_computing_cell_refinement
;
CrysAlisPro, Agilent Technologies,
Version 1.171.36.32 (release 02-08-2013 CrysAlis171 .NET)
(compiled Aug  2 2013,16:46:58)
;
_computing_data_collection
;
CrysAlisPro, Agilent Technologies,
Version 1.171.36.32 (release 02-08-2013 CrysAlis171 .NET)
(compiled Aug  2 2013,16:46:58)
;
_computing_data_reduction
;
CrysAlisPro, Agilent Technologies,
Version 1.171.36.32 (release 02-08-2013 CrysAlis171 .NET)
(compiled Aug  2 2013,16:46:58)
;
_computing_molecular_graphics 'Olex2 (Dolomanov et al., 2009)'
_computing_publication_material 'Olex2 (Dolomanov et al., 2009)'
_computing_structure_refinement 'ShelXL (Sheldrick, 2008)'
_computing_structure_solution 'ShelXS (Sheldrick, 2008)'
_diffrn_ambient_temperature 150.02(13)
_diffrn_detector_area_resol_mean 8.0714
_diffrn_measured_fraction_theta_full 0.997
_diffrn_measured_fraction_theta_max 0.997
_diffrn_measurement_details
;
  1 omega  -47.00   17.00   1.0000    1.0000
omega____ theta____ kappa____ phi______ frames
    -       18.8601  -57.0000  -30.0000 64

  2 omega  -20.00   57.00   1.0000    1.0000
omega____ theta____ kappa____ phi______ frames
    -       18.8601  -99.0000   60.0000 77

  3 omega  -50.00   37.00   1.0000    1.0000
omega____ theta____ kappa____ phi______ frames
    -       18.8601  -57.0000   90.0000 87

  4 omega   39.00   65.00   1.0000    1.0000
omega____ theta____ kappa____ phi______ frames
    -       18.8601   57.0000  -90.0000 26

  5 omega   -9.00   34.00   1.0000    1.0000
omega____ theta____ kappa____ phi______ frames
    -       18.8601   77.0000  -30.0000 43

  6 omega  -11.00   84.00   1.0000    1.0000
omega____ theta____ kappa____ phi______ frames
    -       18.8601   77.0000 -150.0000 95
;
_diffrn_measurement_device_type 'SuperNova, Single source at offset, Eos'
_diffrn_measurement_method '\w scans'
_diffrn_orient_matrix_UB_11 0.0388593000
_diffrn_orient_matrix_UB_12 0.0158832000
_diffrn_orient_matrix_UB_13 0.0315928000
_diffrn_orient_matrix_UB_21 0.0652565000
_diffrn_orient_matrix_UB_22 0.0209356000
_diffrn_orient_matrix_UB_23 -0.0284599000
_diffrn_orient_matrix_UB_31 -0.0628829000
_diffrn_orient_matrix_UB_32 0.0715433000
_diffrn_orient_matrix_UB_33 0.0023446000
_diffrn_radiation_monochromator mirror
_diffrn_radiation_type MoK\a
_diffrn_radiation_wavelength 0.71073
_diffrn_reflns_av_R_equivalents 0.0270
_diffrn_reflns_av_unetI/netI 0.0501
_diffrn_reflns_Laue_measured_fraction_full 0.997
_diffrn_reflns_Laue_measured_fraction_max 0.997
_diffrn_reflns_limit_h_max 9
_diffrn_reflns_limit_h_min -6
_diffrn_reflns_limit_k_max 11
_diffrn_reflns_limit_k_min -10
_diffrn_reflns_limit_l_max 20
_diffrn_reflns_limit_l_min -20
_diffrn_reflns_number 8612
_diffrn_reflns_point_group_measured_fraction_full 0.997
_diffrn_reflns_point_group_measured_fraction_max 0.997
_diffrn_reflns_theta_full 26.000
_diffrn_reflns_theta_max 25.344
_diffrn_reflns_theta_min 3.320
_diffrn_source 'SuperNova (Mo) X-ray Source'
_exptl_absorpt_coefficient_mu 0.181
_exptl_absorpt_correction_T_max 1.000
_exptl_absorpt_correction_T_min 0.341
_exptl_absorpt_correction_type gaussian
_exptl_absorpt_process_details
;
CrysAlisPro, Agilent Technologies,
Version 1.171.36.32 (release 02-08-2013 CrysAlis171 .NET)
(compiled Aug  2 2013,16:46:58)
Numerical absorption correction based on gaussian integration over
            a multifaceted crystal model
;
_exptl_crystal_colour colourless
_exptl_crystal_density_diffrn 1.031
_exptl_crystal_description block
_exptl_crystal_F_000 416
_exptl_crystal_size_max 0.5559
_exptl_crystal_size_mid 0.4558
_exptl_crystal_size_min 0.3141
_refine_diff_density_max 0.287
_refine_diff_density_min -0.194
_refine_diff_density_rms 0.045
_refine_ls_extinction_method none
_refine_ls_goodness_of_fit_ref 1.050
_refine_ls_hydrogen_treatment constr
_refine_ls_matrix_type full
_refine_ls_number_parameters 221
_refine_ls_number_reflns 4402
_refine_ls_number_restraints 0
_refine_ls_restrained_S_all 1.050
_refine_ls_R_factor_all 0.0531
_refine_ls_R_factor_gt 0.0422
_refine_ls_shift/su_max 0.001
_refine_ls_shift/su_mean 0.000
_refine_ls_structure_factor_coef Fsqd
_refine_ls_weighting_details 'w=1/[\s^2^(Fo^2^)+(0.0392P)^2^+0.3726P] where P=(Fo^2^+2Fc^2^)/3'
_refine_ls_weighting_scheme calc
_refine_ls_wR_factor_gt 0.0953
_refine_ls_wR_factor_ref 0.1019
_reflns_Friedel_coverage 0.000
_reflns_number_gt 3710
_reflns_number_total 4402
_reflns_threshold_expression 'I > 2\s(I)'
_cod_data_source_file c5dt02535d2.cif
_cod_data_source_block 07b
_cod_depositor_comments 'Adding full bibliography for 7036089--7036100.cif.'
_cod_original_cell_volume 1205.13(11)
_cod_database_code 7036096
_manchester_internal_coll_name adpm143
_manchester_internal_coll_client FO/DPM
_manchester_internal_coll_type custom
_manchester_internal_coll_frame_time 1s
_manchester_internal_coll_frame_width 1
_manchester_internal_coll_frame_method '\w scans'
_manchester_internal_coll_user FO
_manchester_internal_coll_date 05/03/2015
_manchester_internal_process_user FO
_manchester_internal_process_date 07/03/2015
_manchester_internal_solution_user FO
_manchester_internal_solution_date 07/03/2015
_manchester_internal_refinement_user FO
_manchester_internal_refinement_date 07/03/2015
_manchester_internal_validation_user IVY
_manchester_internal_validation_date 24/04/2015
_manchester_internal_archive_date 24/04/2015
_shelxl_version_number 2014/6
_chemical_oxdiff_formula 'C20 N Si2 Mg'
_shelx_space_group_comment
;
The symmetry employed for this shelxl refinement is uniquely defined
by the following loop, which should always be used as a source of
symmetry information in preference to the above space-group names.
They are only intended as comments.
;
_reflns_odcompleteness_completeness 99.72
_reflns_odcompleteness_iscentric 1
_reflns_odcompleteness_theta 26.32
_olex2_refinement_description
;
1. Fixed Uiso
 At 1.2 times of:
  All C(H,H) groups
 At 1.5 times of:
  All C(H,H,H) groups
2.a Secondary CH2 refined with riding coordinates:
 C15(H15A,H15B), C16(H16A,H16B)
2.b Idealised Me refined as rotating group:
 C1(H1A,H1B,H1C), C2(H2A,H2B,H2C), C4(H4A,H4B,H4C), C5(H5A,H5B,H5C), C6(H6A,
 H6B,H6C), C7(H7A,H7B,H7C), C8(H8A,H8B,H8C), C10(H10A,H10B,H10C), C11(H11A,H11B,
 H11C), C12(H12A,H12B,H12C), C13(H13A,H13B,H13C), C14(H14A,H14B,H14C), C17(H17A,
 H17B,H17C)
;
_olex2_submission_special_instructions 'No special instructions were received'

loop_
_space_group_symop_operation_xyz
'x, y, z'
'-x, -y, -z'

loop_
_atom_site_label
_atom_site_type_symbol
_atom_site_fract_x
_atom_site_fract_y
_atom_site_fract_z
_atom_site_U_iso_or_equiv
_atom_site_adp_type
_atom_site_occupancy
_atom_site_site_symmetry_order
_atom_site_calc_flag
_atom_site_refinement_flags_posn
Si1 Si 0.13914(7) 0.29377(5) 0.82773(3) 0.02003(15) Uani 1 1 d .
Si2 Si 0.23560(8) 0.24756(5) 0.64542(3) 0.02078(15) Uani 1 1 d .
Mg1 Mg 0.20807(9) -0.01225(6) 0.76472(4) 0.02246(17) Uani 1 1 d .
O1 O 0.43559(19) -0.14494(14) 0.68141(8) 0.0272(3) Uani 1 1 d .
O2 O 0.3983(2) -0.12547(14) 0.83946(8) 0.0294(3) Uani 1 1 d .
N1 N 0.2065(2) 0.19135(15) 0.74203(9) 0.0183(4) Uani 1 1 d .
C1 C -0.0422(3) 0.4744(2) 0.82254(13) 0.0340(5) Uani 1 1 d .
H1A H 0.0148 0.5385 0.7935 0.051 Uiso 1 1 calc GR
H1B H -0.0986 0.5123 0.8759 0.051 Uiso 1 1 calc GR
H1C H -0.1355 0.4646 0.7955 0.051 Uiso 1 1 calc GR
C2 C 0.0244(3) 0.2019(2) 0.91073(12) 0.0339(5) Uani 1 1 d .
H2A H -0.0671 0.1730 0.8918 0.051 Uiso 1 1 calc GR
H2B H -0.0345 0.2672 0.9558 0.051 Uiso 1 1 calc GR
H2C H 0.1166 0.1188 0.9268 0.051 Uiso 1 1 calc GR
C3 C 0.3385(3) 0.3241(2) 0.86696(12) 0.0257(5) Uani 1 1 d .
C4 C 0.4269(4) 0.4156(3) 0.80958(15) 0.0522(7) Uani 1 1 d .
H4A H 0.4768 0.3669 0.7583 0.078 Uiso 1 1 calc GR
H4B H 0.5251 0.4307 0.8310 0.078 Uiso 1 1 calc GR
H4C H 0.3345 0.5066 0.8034 0.078 Uiso 1 1 calc GR
C5 C 0.2691(3) 0.4029(3) 0.94868(13) 0.0422(6) Uani 1 1 d .
H5A H 0.1743 0.4933 0.9438 0.063 Uiso 1 1 calc GR
H5B H 0.3707 0.4194 0.9664 0.063 Uiso 1 1 calc GR
H5C H 0.2187 0.3454 0.9870 0.063 Uiso 1 1 calc GR
C6 C 0.4872(3) 0.1815(3) 0.87631(16) 0.0489(7) Uani 1 1 d .
H6A H 0.4353 0.1250 0.9148 0.073 Uiso 1 1 calc GR
H6B H 0.5880 0.1984 0.8946 0.073 Uiso 1 1 calc GR
H6C H 0.5325 0.1308 0.8255 0.073 Uiso 1 1 calc GR
C7 C 0.2278(4) 0.4394(2) 0.63156(14) 0.0392(6) Uani 1 1 d .
H7A H 0.1089 0.5028 0.6576 0.059 Uiso 1 1 calc GR
H7B H 0.2466 0.4593 0.5753 0.059 Uiso 1 1 calc GR
H7C H 0.3240 0.4540 0.6547 0.059 Uiso 1 1 calc GR
C8 C 0.4694(3) 0.1419(2) 0.58635(12) 0.0321(5) Uani 1 1 d .
H8A H 0.5646 0.1422 0.6151 0.048 Uiso 1 1 calc GR
H8B H 0.4884 0.1848 0.5350 0.048 Uiso 1 1 calc GR
H8C H 0.4748 0.0448 0.5788 0.048 Uiso 1 1 calc GR
C9 C 0.0523(3) 0.2282(2) 0.59036(12) 0.0271(5) Uani 1 1 d .
C10 C -0.1394(3) 0.3350(3) 0.62566(16) 0.0514(7) Uani 1 1 d .
H10A H -0.1726 0.3150 0.6812 0.077 Uiso 1 1 calc GR
H10B H -0.2302 0.3259 0.5969 0.077 Uiso 1 1 calc GR
H10C H -0.1354 0.4311 0.6210 0.077 Uiso 1 1 calc GR
C11 C 0.0415(4) 0.0763(3) 0.59782(14) 0.0420(6) Uani 1 1 d .
H11A H 0.1619 0.0077 0.5780 0.063 Uiso 1 1 calc GR
H11B H -0.0460 0.0676 0.5670 0.063 Uiso 1 1 calc GR
H11C H 0.0021 0.0582 0.6532 0.063 Uiso 1 1 calc GR
C12 C 0.0972(3) 0.2573(3) 0.50070(13) 0.0412(6) Uani 1 1 d .
H12A H 0.1067 0.3517 0.4941 0.062 Uiso 1 1 calc GR
H12B H 0.0001 0.2514 0.4749 0.062 Uiso 1 1 calc GR
H12C H 0.2131 0.1872 0.4769 0.062 Uiso 1 1 calc GR
C13 C -0.0024(3) -0.1072(2) 0.79311(15) 0.0397(6) Uani 1 1 d .
H13A H -0.1220 -0.0342 0.7964 0.060 Uiso 1 1 calc GR
H13B H 0.0055 -0.1539 0.8438 0.060 Uiso 1 1 calc GR
H13C H 0.0141 -0.1767 0.7520 0.060 Uiso 1 1 calc GR
C14 C 0.4314(3) -0.2778(2) 0.65192(14) 0.0380(6) Uani 1 1 d .
H14A H 0.5343 -0.3155 0.6085 0.057 Uiso 1 1 calc GR
H14B H 0.3170 -0.2608 0.6331 0.057 Uiso 1 1 calc GR
H14C H 0.4399 -0.3457 0.6944 0.057 Uiso 1 1 calc GR
C15 C 0.5983(3) -0.1597(2) 0.71439(13) 0.0343(5) Uani 1 1 d .
H15A H 0.6168 -0.0675 0.7145 0.041 Uiso 1 1 calc R
H15B H 0.7066 -0.2266 0.6813 0.041 Uiso 1 1 calc R
C16 C 0.5771(3) -0.2131(2) 0.79818(13) 0.0343(5) Uani 1 1 d .
H16A H 0.5849 -0.3131 0.7979 0.041 Uiso 1 1 calc R
H16B H 0.6742 -0.2049 0.8242 0.041 Uiso 1 1 calc R
C17 C 0.3528(4) -0.1773(3) 0.91802(14) 0.0517(7) Uani 1 1 d .
H17A H 0.3697 -0.2778 0.9144 0.078 Uiso 1 1 calc GR
H17B H 0.2256 -0.1254 0.9408 0.078 Uiso 1 1 calc GR
H17C H 0.4325 -0.1635 0.9515 0.078 Uiso 1 1 calc GR

loop_
_atom_site_aniso_label
_atom_site_aniso_U_11
_atom_site_aniso_U_22
_atom_site_aniso_U_33
_atom_site_aniso_U_23
_atom_site_aniso_U_13
_atom_site_aniso_U_12
Si1 0.0179(3) 0.0195(3) 0.0211(3) -0.0023(2) -0.0011(2) -0.0051(2)
Si2 0.0237(3) 0.0190(3) 0.0204(3) 0.0020(2) -0.0049(2) -0.0078(2)
Mg1 0.0210(4) 0.0179(3) 0.0290(4) 0.0022(3) -0.0038(3) -0.0077(3)
O1 0.0266(8) 0.0206(7) 0.0342(8) -0.0004(6) -0.0049(6) -0.0079(6)
O2 0.0303(8) 0.0272(7) 0.0284(8) 0.0104(6) -0.0065(6) -0.0070(6)
N1 0.0196(9) 0.0143(7) 0.0208(9) 0.0010(6) -0.0043(6) -0.0053(7)
C1 0.0324(13) 0.0260(11) 0.0371(13) -0.0078(10) -0.0064(10) -0.0004(10)
C2 0.0316(13) 0.0396(12) 0.0293(12) -0.0052(10) 0.0056(9) -0.0156(10)
C3 0.0248(11) 0.0294(11) 0.0231(11) -0.0062(9) -0.0016(8) -0.0100(9)
C4 0.0510(17) 0.085(2) 0.0423(15) 0.0076(14) -0.0127(12) -0.0494(16)
C5 0.0435(15) 0.0485(15) 0.0370(14) -0.0163(11) -0.0079(11) -0.0162(12)
C6 0.0341(14) 0.0467(15) 0.0656(18) -0.0187(13) -0.0273(12) -0.0010(12)
C7 0.0607(17) 0.0291(12) 0.0352(13) 0.0087(10) -0.0158(11) -0.0218(12)
C8 0.0296(12) 0.0394(12) 0.0263(12) 0.0073(10) -0.0027(9) -0.0124(10)
C9 0.0294(12) 0.0280(11) 0.0235(11) 0.0003(9) -0.0087(9) -0.0070(9)
C10 0.0271(14) 0.0665(18) 0.0558(17) -0.0136(14) -0.0136(11) -0.0042(13)
C11 0.0536(16) 0.0459(14) 0.0416(14) 0.0072(11) -0.0258(12) -0.0278(13)
C12 0.0470(15) 0.0461(14) 0.0318(13) 0.0067(11) -0.0180(11) -0.0123(12)
C13 0.0313(13) 0.0330(12) 0.0587(16) 0.0045(11) -0.0075(11) -0.0165(11)
C14 0.0509(16) 0.0247(11) 0.0386(14) -0.0047(10) -0.0028(11) -0.0151(11)
C15 0.0216(12) 0.0318(12) 0.0465(14) 0.0013(10) -0.0014(10) -0.0077(10)
C16 0.0254(12) 0.0309(12) 0.0461(14) 0.0085(10) -0.0110(10) -0.0074(10)
C17 0.069(2) 0.0449(15) 0.0327(14) 0.0179(11) -0.0074(12) -0.0118(14)

loop_
_atom_type_symbol
_atom_type_description
_atom_type_scat_dispersion_real
_atom_type_scat_dispersion_imag
_atom_type_scat_source
C C 0.0033 0.0016 'International Tables Vol C Tables 4.2.6.8 and 6.1.1.4'
H H 0.0000 0.0000 'International Tables Vol C Tables 4.2.6.8 and 6.1.1.4'
Mg Mg 0.0486 0.0363 'International Tables Vol C Tables 4.2.6.8 and 6.1.1.4'
N N 0.0061 0.0033 'International Tables Vol C Tables 4.2.6.8 and 6.1.1.4'
O O 0.0106 0.0060 'International Tables Vol C Tables 4.2.6.8 and 6.1.1.4'
Si Si 0.0817 0.0704 'International Tables Vol C Tables 4.2.6.8 and 6.1.1.4'

loop_
_exptl_crystal_face_index_h
_exptl_crystal_face_index_k
_exptl_crystal_face_index_l
_exptl_crystal_face_perp_dist
_exptl_oxdiff_crystal_face_indexfrac_h
_exptl_oxdiff_crystal_face_indexfrac_k
_exptl_oxdiff_crystal_face_indexfrac_l
_exptl_oxdiff_crystal_face_x
_exptl_oxdiff_crystal_face_y
_exptl_oxdiff_crystal_face_z
-8 5 3 0.2370 -8.0000 5.0000 2.9999 -0.1367 -0.5028 0.8678
-9 -8 8 0.2573 -9.0000 -8.0000 8.0000 -0.2241 -0.9825 0.0124
4 -11 1 0.2147 4.0000 -11.0000 1.0001 0.0123 0.0023 -1.0362
9 7 -8 0.1647 9.0000 7.0000 -8.0000 0.2082 0.9615 -0.0839
-4 11 0 0.2377 -4.0000 11.0000 -0.0001 0.0193 -0.0307 1.0385
1 0 24 0.1213 1.0001 0.0001 23.9996 0.7971 -0.6178 -0.0066
-1 -1 -24 0.1747 -1.0001 -1.0001 -23.9996 -0.8130 0.5968 -0.0649
1 -5 -21 0.1679 0.9999 -5.0001 -20.9996 -0.7040 0.5582 -0.4698
3 -5 21 0.1305 3.0000 -5.0000 20.9997 0.7006 -0.5066 -0.4971
-4 -3 -23 0.2278 -4.0001 -3.0001 -22.9996 -0.9297 0.3307 -0.0170
-1 -9 -18 0.1915 -1.0001 -9.0001 -17.9996 -0.7505 0.2586 -0.6232
3 5 23 0.1893 3.0001 5.0001 22.9996 0.9226 -0.3541 0.2230
-5 1 -22 0.2623 -5.0001 0.9999 -21.9997 -0.8734 0.3208 0.3344
10 1 14 0.1982 10.0001 1.0001 13.9998 0.8468 0.2751 -0.5245
9 8 16 0.2067 9.0001 8.0001 15.9997 0.9823 0.2995 0.0439
3 13 10 0.2621 3.0001 13.0001 9.9997 0.6390 0.1833 0.7649
6 14 -1 0.2419 6.0001 14.0000 -1.0002 0.4239 0.7131 0.6220
-6 5 12 0.2237 -6.0000 5.0000 11.9998 0.2254 -0.6284 0.7631
-5 -6 18 0.1379 -5.0000 -6.0000 17.9998 0.2791 -0.9642 -0.0726

loop_
_geom_angle_atom_site_label_1
_geom_angle_atom_site_label_2
_geom_angle_atom_site_label_3
_geom_angle
N1 Si1 C1 115.05(9)
N1 Si1 C2 109.49(8)
N1 Si1 C3 114.36(8)
C1 Si1 Mg1 135.00(8)
C1 Si1 C2 103.76(10)
C1 Si1 C3 107.38(10)
C2 Si1 Mg1 73.16(7)
C2 Si1 C3 105.91(10)
C3 Si1 Mg1 116.72(6)
N1 Si2 C7 116.42(9)
N1 Si2 C8 111.59(9)
N1 Si2 C9 111.86(9)
C7 Si2 Mg1 149.22(7)
C7 Si2 C9 105.52(10)
C8 Si2 Mg1 94.50(7)
C8 Si2 C7 103.29(10)
C8 Si2 C9 107.42(9)
C9 Si2 Mg1 92.50(7)
Si1 Mg1 Si2 57.706(17)
O1 Mg1 Si1 129.07(4)
O1 Mg1 Si2 85.57(4)
O1 Mg1 O2 77.21(6)
O1 Mg1 C15 28.92(6)
O2 Mg1 Si1 97.30(4)
O2 Mg1 Si2 127.62(5)
O2 Mg1 C15 53.58(6)
N1 Mg1 Si1 30.80(4)
N1 Mg1 Si2 27.12(4)
N1 Mg1 O1 105.35(6)
N1 Mg1 O2 113.74(7)
N1 Mg1 C13 133.97(8)
N1 Mg1 C15 98.41(6)
C13 Mg1 Si1 120.31(7)
C13 Mg1 Si2 130.31(8)
C13 Mg1 O1 110.22(8)
C13 Mg1 O2 102.03(8)
C13 Mg1 C15 126.58(8)
C15 Mg1 Si1 110.34(5)
C15 Mg1 Si2 90.06(5)
C14 O1 Mg1 120.61(12)
C14 O1 C15 113.89(17)
C15 O1 Mg1 105.59(11)
C16 O2 Mg1 115.44(12)
C16 O2 C17 111.63(17)
C17 O2 Mg1 126.58(15)
Si1 N1 Si2 127.60(9)
Si1 N1 Mg1 111.55(8)
Si2 N1 Mg1 120.07(8)
Si1 C1 H1A 109.5
Si1 C1 H1B 109.5
Si1 C1 H1C 109.5
H1A C1 H1B 109.5
H1A C1 H1C 109.5
H1B C1 H1C 109.5
Si1 C2 H2A 109.5
Si1 C2 H2B 109.5
Si1 C2 H2C 109.5
H2A C2 H2B 109.5
H2A C2 H2C 109.5
H2B C2 H2C 109.5
C4 C3 Si1 110.98(16)
C4 C3 C5 107.46(18)
C5 C3 Si1 110.97(14)
C6 C3 Si1 110.34(14)
C6 C3 C4 108.5(2)
C6 C3 C5 108.44(19)
C3 C4 H4A 109.5
C3 C4 H4B 109.5
C3 C4 H4C 109.5
H4A C4 H4B 109.5
H4A C4 H4C 109.5
H4B C4 H4C 109.5
C3 C5 H5A 109.5
C3 C5 H5B 109.5
C3 C5 H5C 109.5
H5A C5 H5B 109.5
H5A C5 H5C 109.5
H5B C5 H5C 109.5
C3 C6 H6A 109.5
C3 C6 H6B 109.5
C3 C6 H6C 109.5
H6A C6 H6B 109.5
H6A C6 H6C 109.5
H6B C6 H6C 109.5
Si2 C7 H7A 109.5
Si2 C7 H7B 109.5
Si2 C7 H7C 109.5
H7A C7 H7B 109.5
H7A C7 H7C 109.5
H7B C7 H7C 109.5
Si2 C8 H8A 109.5
Si2 C8 H8B 109.5
Si2 C8 H8C 109.5
H8A C8 H8B 109.5
H8A C8 H8C 109.5
H8B C8 H8C 109.5
C10 C9 Si2 110.11(14)
C11 C9 Si2 111.11(15)
C11 C9 C10 108.4(2)
C11 C9 C12 107.57(17)
C12 C9 Si2 111.15(15)
C12 C9 C10 108.42(19)
C9 C10 H10A 109.5
C9 C10 H10B 109.5
C9 C10 H10C 109.5
H10A C10 H10B 109.5
H10A C10 H10C 109.5
H10B C10 H10C 109.5
C9 C11 H11A 109.5
C9 C11 H11B 109.5
C9 C11 H11C 109.5
H11A C11 H11B 109.5
H11A C11 H11C 109.5
H11B C11 H11C 109.5
C9 C12 H12A 109.5
C9 C12 H12B 109.5
C9 C12 H12C 109.5
H12A C12 H12B 109.5
H12A C12 H12C 109.5
H12B C12 H12C 109.5
Mg1 C13 H13A 109.5
Mg1 C13 H13B 109.5
Mg1 C13 H13C 109.5
H13A C13 H13B 109.5
H13A C13 H13C 109.5
H13B C13 H13C 109.5
O1 C14 H14A 109.5
O1 C14 H14B 109.5
O1 C14 H14C 109.5
H14A C14 H14B 109.5
H14A C14 H14C 109.5
H14B C14 H14C 109.5
Mg1 C15 H15A 88.1
Mg1 C15 H15B 154.7
O1 C15 Mg1 45.50(8)
O1 C15 H15A 109.6
O1 C15 H15B 109.6
O1 C15 C16 110.37(17)
H15A C15 H15B 108.1
C16 C15 Mg1 81.53(12)
C16 C15 H15A 109.6
C16 C15 H15B 109.6
O2 C16 C15 106.51(17)
O2 C16 H16A 110.4
O2 C16 H16B 110.4
C15 C16 H16A 110.4
C15 C16 H16B 110.4
H16A C16 H16B 108.6
O2 C17 H17A 109.5
O2 C17 H17B 109.5
O2 C17 H17C 109.5
H17A C17 H17B 109.5
H17A C17 H17C 109.5
H17B C17 H17C 109.5

loop_
_geom_bond_atom_site_label_1
_geom_bond_atom_site_label_2
_geom_bond_distance
Si1 Mg1 3.0900(8)
Si1 N1 1.7011(15)
Si1 C1 1.877(2)
Si1 C2 1.888(2)
Si1 C3 1.911(2)
Si2 Mg1 3.2409(8)
Si2 N1 1.7069(16)
Si2 C7 1.883(2)
Si2 C8 1.877(2)
Si2 C9 1.908(2)
Mg1 O1 2.1213(14)
Mg1 O2 2.1259(16)
Mg1 N1 2.0293(15)
Mg1 C13 2.118(2)
Mg1 C15 2.865(2)
O1 C14 1.437(2)
O1 C15 1.438(3)
O2 C16 1.431(2)
O2 C17 1.432(3)
C1 H1A 0.9600
C1 H1B 0.9600
C1 H1C 0.9600
C2 H2A 0.9600
C2 H2B 0.9600
C2 H2C 0.9600
C3 C4 1.526(3)
C3 C5 1.532(3)
C3 C6 1.518(3)
C4 H4A 0.9600
C4 H4B 0.9600
C4 H4C 0.9600
C5 H5A 0.9600
C5 H5B 0.9600
C5 H5C 0.9600
C6 H6A 0.9600
C6 H6B 0.9600
C6 H6C 0.9600
C7 H7A 0.9600
C7 H7B 0.9600
C7 H7C 0.9600
C8 H8A 0.9600
C8 H8B 0.9600
C8 H8C 0.9600
C9 C10 1.534(3)
C9 C11 1.531(3)
C9 C12 1.533(3)
C10 H10A 0.9600
C10 H10B 0.9600
C10 H10C 0.9600
C11 H11A 0.9600
C11 H11B 0.9600
C11 H11C 0.9600
C12 H12A 0.9600
C12 H12B 0.9600
C12 H12C 0.9600
C13 H13A 0.9600
C13 H13B 0.9600
C13 H13C 0.9600
C14 H14A 0.9600
C14 H14B 0.9600
C14 H14C 0.9600
C15 H15A 0.9700
C15 H15B 0.9700
C15 C16 1.494(3)
C16 H16A 0.9700
C16 H16B 0.9700
C17 H17A 0.9600
C17 H17B 0.9600
C17 H17C 0.9600

loop_
_geom_torsion_atom_site_label_1
_geom_torsion_atom_site_label_2
_geom_torsion_atom_site_label_3
_geom_torsion_atom_site_label_4
_geom_torsion
Mg1 Si1 N1 Si2 169.79(18)
Mg1 Si2 N1 Si1 -169.02(19)
Mg1 O1 C15 C16 54.19(18)
Mg1 O2 C16 C15 19.2(2)
Mg1 C15 C16 O2 -12.85(14)
O1 C15 C16 O2 -48.6(2)
C1 Si1 N1 Si2 37.57(16)
C1 Si1 N1 Mg1 -132.22(10)
C2 Si1 N1 Si2 153.92(12)
C2 Si1 N1 Mg1 -15.87(13)
C3 Si1 N1 Si2 -87.43(14)
C3 Si1 N1 Mg1 102.78(10)
C7 Si2 N1 Si1 10.03(17)
C7 Si2 N1 Mg1 179.05(11)
C8 Si2 N1 Si1 128.24(12)
C8 Si2 N1 Mg1 -62.74(12)
C9 Si2 N1 Si1 -111.38(12)
C9 Si2 N1 Mg1 57.64(12)
C14 O1 C15 Mg1 -134.58(17)
C14 O1 C15 C16 -80.4(2)
C17 O2 C16 C15 173.15(19)
